data_1540525
loop_
_publ_author_name
'Reis, Mariana A.'
'Andr\'e, V\^ania'
'Duarte, M. Teresa'
'Lage, Hermann'
'Ferreira, Maria-Jos\'e U'

_publ_section_title
;
 12,17-Cyclojatrophane and Jatrophane Constituents of Euphorbia
 welwitschii.
;
_journal_issue 11
_journal_name_full 'Journal of natural products'
_journal_page_first 2684
_journal_page_last 2690
_journal_paper_doi 10.1021/acs.jnatprod.5b00631
_journal_volume 78
_journal_year 2015
_chemical_formula_sum 'C40 H53 N O15'
_chemical_formula_weight 787.83
_space_group_crystal_system monoclinic
_space_group_IT_number 4
_space_group_name_Hall 'P 2yb'
_space_group_name_H-M_alt 'P 1 21 1'
_symmetry_space_group_name_Hall 'P 2yb'
_symmetry_space_group_name_H-M 'P 1 21 1'
_atom_sites_solution_hydrogens mixed
_audit_creation_method SHELXL-2014/7
_cell_angle_alpha 90
_cell_angle_beta 95.2770(10)
_cell_angle_gamma 90
_cell_formula_units_Z 4
_cell_length_a 12.0328(4)
_cell_length_b 21.7465(6)
_cell_length_c 15.6177(4)
_cell_measurement_temperature 150(2)
_cell_volume 4069.4(2)
_computing_cell_refinement 'BRUKER SMART (Bruker, 2005)'
_computing_data_collection 'BRUKER APEX2 (Bruker, 2005)'
_computing_data_reduction 'BRUKER SAINT (Bruker, 2005)'
_computing_molecular_graphics 'ORTEP 3.2 (Farrugia, 1997) and Mercury 2.2'
_computing_structure_refinement 'SHELXL-97 (Sheldrick, 2008)'
_computing_structure_solution 'SIR 97 (Altomare et al, 1999)'
_diffrn_ambient_temperature 150(2)
_diffrn_measured_fraction_theta_full 0.998
_diffrn_measured_fraction_theta_max 0.996
_diffrn_measurement_device_type 'Bruker APEX-II CCD area detector'
_diffrn_measurement_method 'phi and omega scans'
_diffrn_radiation_monochromator graphite
_diffrn_radiation_source 'fine-focus sealed tube'
_diffrn_radiation_type MoK\a
_diffrn_radiation_wavelength 0.71069
_diffrn_reflns_av_R_equivalents 0.0495
_diffrn_reflns_av_unetI/netI 0.1018
_diffrn_reflns_laue_measured_fraction_full 0.998
_diffrn_reflns_laue_measured_fraction_max 0.996
_diffrn_reflns_limit_h_max 15
_diffrn_reflns_limit_h_min -15
_diffrn_reflns_limit_k_max 27
_diffrn_reflns_limit_k_min -27
_diffrn_reflns_limit_l_max 19
_diffrn_reflns_limit_l_min -19
_diffrn_reflns_number 30411
_diffrn_reflns_point_group_measured_fraction_full 0.998
_diffrn_reflns_point_group_measured_fraction_max 0.996
_diffrn_reflns_theta_full 25.242
_diffrn_reflns_theta_max 26.387
_diffrn_reflns_theta_min 2.252
_exptl_absorpt_coefficient_mu 0.098
_exptl_absorpt_correction_type none
_exptl_crystal_colour colourless
_exptl_crystal_density_diffrn 1.286
_exptl_crystal_density_meas ?
_exptl_crystal_description block
_exptl_crystal_F_000 1680
_exptl_crystal_size_max 0.2
_exptl_crystal_size_mid 0.06
_exptl_crystal_size_min 0.04
_refine_diff_density_max 0.897
_refine_diff_density_min -1.231
_refine_diff_density_rms 0.066
_refine_ls_abs_structure_details
;
 Refined as an inversion twin.
;
_refine_ls_abs_structure_Flack 1.0(13)
_refine_ls_extinction_method none
_refine_ls_goodness_of_fit_ref 0.969
_refine_ls_hydrogen_treatment constr
_refine_ls_matrix_type full
_refine_ls_number_parameters 964
_refine_ls_number_reflns 16371
_refine_ls_number_restraints 1
_refine_ls_restrained_S_all 0.969
_refine_ls_R_factor_all 0.1149
_refine_ls_R_factor_gt 0.0680
_refine_ls_shift/su_max 0.001
_refine_ls_shift/su_mean 0.000
_refine_ls_structure_factor_coef Fsqd
_refine_ls_weighting_details 'w=1/[\s^2^(Fo^2^)+(0.1195P)^2^] where P=(Fo^2^+2Fc^2^)/3'
_refine_ls_weighting_scheme calc
_refine_ls_wR_factor_gt 0.1662
_refine_ls_wR_factor_ref 0.1949
_reflns_Friedel_coverage 0.948
_reflns_friedel_fraction_full 0.999
_reflns_friedel_fraction_max 0.997
_reflns_number_gt 10953
_reflns_number_total 16371
_reflns_threshold_expression 'I > 2\s(I)'
_cod_data_source_file np5b00631_si_002.cif
_cod_data_source_block compound1
_cod_depositor_comments
;
The following automatic conversions were performed:

'_exptl_crystal_density_meas' value 'not measured' was changed to '?'
- the value is perceived as not measured.

Automatic conversion script
Id: cif_fix_values 4268 2015-11-12 08:31:59Z antanas 

 Adding full bibliography for 1540524--1540525.cif.

2019-02-25
Z value and formula fixed to values more according to usual
chemical conventions.                 miguel
;
_cod_original_formula_sum 'C80 H106 N2 O30'
_cod_original_formula_weight 1575.66
_cod_original_formula_units_Z 2
_cod_database_code 1540525
_shelx_shelxl_version_number 2014/7
_shelx_space_group_comment
;
The symmetry employed for this shelxl refinement is uniquely defined
by the following loop, which should always be used as a source of
symmetry information in preference to the above space-group names.
They are only intended as comments.
;

loop_
_space_group_symop_operation_xyz
'x, y, z'
'-x, y+1/2, -z'

loop_
_atom_site_label
_atom_site_type_symbol
_atom_site_fract_x
_atom_site_fract_y
_atom_site_fract_z
_atom_site_U_iso_or_equiv
_atom_site_adp_type
_atom_site_occupancy
_atom_site_site_symmetry_order
_atom_site_calc_flag
_atom_site_refinement_flags_posn
_atom_site_refinement_flags_adp
C1A C 0.2760(5) -0.1891(3) 0.2466(4) 0.0203(13) Uani 1 1 d . .
H1A1 H 0.3230 -0.2042 0.2976 0.024 Uiso 1 1 calc R U
H1A2 H 0.2816 -0.2184 0.1985 0.024 Uiso 1 1 calc R U
C1B C -0.0925(5) 0.1562(3) 0.2331(4) 0.0206(13) Uani 1 1 d . .
H1B1 H -0.1121 0.1801 0.1799 0.025 Uiso 1 1 calc R U
H1B2 H -0.1245 0.1770 0.2816 0.025 Uiso 1 1 calc R U
C2A C 0.1546(5) -0.1816(3) 0.2665(4) 0.0218(14) Uani 1 1 d . .
H2A H 0.1536 -0.1598 0.3228 0.026 Uiso 1 1 calc R U
C2B C -0.1354(6) 0.0903(3) 0.2232(4) 0.0234(14) Uani 1 1 d . .
H2B H -0.1161 0.0742 0.1664 0.028 Uiso 1 1 calc R U
C3A C 0.1098(6) -0.1382(3) 0.1952(4) 0.0216(14) Uani 1 1 d . .
H3A H 0.0363 -0.1199 0.2064 0.026 Uiso 1 1 calc R U
C3B C -0.0635(5) 0.0568(3) 0.2942(4) 0.0195(13) Uani 1 1 d . .
H3B H -0.0651 0.0112 0.2854 0.023 Uiso 1 1 calc R U
C4A C 0.2021(5) -0.0893(3) 0.1929(4) 0.0171(13) Uani 1 1 d . .
H4A H 0.1902 -0.0570 0.2367 0.020 Uiso 1 1 calc R U
C4B C 0.0542(5) 0.0833(3) 0.2890(4) 0.0190(13) Uani 1 1 d . .
H4B H 0.0932 0.0582 0.2472 0.023 Uiso 1 1 calc R U
C5A C 0.2050(5) -0.0582(3) 0.1047(4) 0.0172(13) Uani 1 1 d . .
H5A H 0.2098 -0.0904 0.0595 0.021 Uiso 1 1 calc R U
C5B C 0.1270(5) 0.0851(3) 0.3749(4) 0.0157(12) Uani 1 1 d . .
H5B H 0.0932 0.1134 0.4158 0.019 Uiso 1 1 calc R U
C6A C 0.2972(5) -0.0083(3) 0.0949(4) 0.0185(13) Uani 1 1 d . .
C6B C 0.2510(5) 0.1024(3) 0.3687(4) 0.0168(13) Uani 1 1 d . .
C7A C 0.3225(5) -0.0036(3) 0.0007(4) 0.0183(13) Uani 1 1 d . .
H7A H 0.3743 0.0318 -0.0054 0.022 Uiso 1 1 calc R U
C7B C 0.3207(5) 0.1165(3) 0.4551(4) 0.0176(13) Uani 1 1 d . .
H7B H 0.3985 0.1264 0.4419 0.021 Uiso 1 1 calc R U
C8A C 0.3765(5) -0.0625(3) -0.0315(3) 0.0185(13) Uani 1 1 d . .
H8A H 0.3550 -0.0977 0.0047 0.022 Uiso 1 1 calc R U
C8B C 0.2826(5) 0.1678(3) 0.5145(3) 0.0199(13) Uani 1 1 d . .
H8B H 0.2031 0.1614 0.5262 0.024 Uiso 1 1 calc R U
C9A C 0.5036(5) -0.0625(3) -0.0318(4) 0.0199(13) Uani 1 1 d . .
H9A H 0.5206 -0.0746 -0.0910 0.024 Uiso 1 1 calc R U
C9B C 0.3029(5) 0.2353(3) 0.4913(4) 0.0189(13) Uani 1 1 d . .
H9B H 0.3101 0.2572 0.5477 0.023 Uiso 1 1 calc R U
C10A C 0.5695(5) -0.1069(3) 0.0315(4) 0.0192(13) Uani 1 1 d . .
C10B C 0.2218(5) 0.2757(3) 0.4323(4) 0.0185(13) Uani 1 1 d . .
C11A C 0.5743(5) -0.0848(3) 0.1267(4) 0.0179(13) Uani 1 1 d . .
H11A H 0.6143 -0.0444 0.1298 0.021 Uiso 1 1 calc R U
C11B C 0.2329(5) 0.2673(3) 0.3340(4) 0.0177(13) Uani 1 1 d . .
H11B H 0.3136 0.2717 0.3249 0.021 Uiso 1 1 calc R U
C12A C 0.4671(5) -0.0766(3) 0.1736(3) 0.0176(13) Uani 1 1 d . .
C12B C 0.1904(5) 0.2088(3) 0.2873(3) 0.0156(12) Uani 1 1 d . .
C13A C 0.4930(5) -0.0819(3) 0.2728(4) 0.0185(13) Uani 1 1 d . .
H13A H 0.5356 -0.1209 0.2840 0.022 Uiso 1 1 calc R U
C13B C 0.1697(5) 0.2167(3) 0.1877(3) 0.0193(13) Uani 1 1 d . .
H13B H 0.1254 0.2552 0.1760 0.023 Uiso 1 1 calc R U
C14A C 0.3768(5) -0.0932(3) 0.2982(4) 0.0179(13) Uani 1 1 d . .
C14B C 0.0924(5) 0.1627(3) 0.1693(4) 0.0181(13) Uani 1 1 d . .
C15A C 0.3116(5) -0.1245(3) 0.2216(4) 0.0201(13) Uani 1 1 d . .
C15B C 0.0332(5) 0.1498(3) 0.2506(4) 0.0198(13) Uani 1 1 d . .
C16A C 0.0932(6) -0.2430(3) 0.2719(4) 0.0288(16) Uani 1 1 d . .
H16D H 0.1286 -0.2673 0.3198 0.043 Uiso 1 1 calc R U
H16E H 0.0150 -0.2353 0.2814 0.043 Uiso 1 1 calc R U
H16F H 0.0967 -0.2657 0.2180 0.043 Uiso 1 1 calc R U
C16B C -0.2622(7) 0.0848(4) 0.2265(5) 0.0433(7) Uani 1 1 d . .
H16A H -0.3005 0.1078 0.1785 0.065 Uiso 1 1 calc R U
H16B H -0.2841 0.0415 0.2222 0.065 Uiso 1 1 calc R U
H16C H -0.2829 0.1018 0.2810 0.065 Uiso 1 1 calc R U
C17A C 0.4063(5) -0.0149(3) 0.1552(4) 0.0184(13) Uani 1 1 d . .
H17A H 0.4613 0.0132 0.1324 0.022 Uiso 1 1 calc R U
H17B H 0.3902 0.0019 0.2116 0.022 Uiso 1 1 calc R U
C17B C 0.2696(5) 0.1526(3) 0.3029(3) 0.0184(13) Uani 1 1 d . .
H17C H 0.2719 0.1318 0.2467 0.022 Uiso 1 1 calc R U
H17D H 0.3453 0.1694 0.3184 0.022 Uiso 1 1 calc R U
C18A C 0.5234(6) -0.1721(3) 0.0171(4) 0.0210(13) Uani 1 1 d . .
H18D H 0.5647 -0.2005 0.0570 0.031 Uiso 1 1 calc R U
H18E H 0.4442 -0.1727 0.0271 0.031 Uiso 1 1 calc R U
H18F H 0.5317 -0.1848 -0.0422 0.031 Uiso 1 1 calc R U
C18B C 0.1052(7) 0.2677(4) 0.4611(5) 0.0433(7) Uani 1 1 d . .
H18A H 0.0793 0.2256 0.4486 0.065 Uiso 1 1 calc R U
H18B H 0.1072 0.2753 0.5230 0.065 Uiso 1 1 calc R U
H18C H 0.0541 0.2969 0.4302 0.065 Uiso 1 1 calc R U
C19A C 0.6905(6) -0.1079(3) 0.0051(4) 0.0242(14) Uani 1 1 d . .
H19A H 0.7235 -0.0669 0.0133 0.036 Uiso 1 1 calc R U
H19B H 0.7349 -0.1377 0.0407 0.036 Uiso 1 1 calc R U
H19C H 0.6895 -0.1197 -0.0556 0.036 Uiso 1 1 calc R U
C19B C 0.2584(7) 0.3426(4) 0.4534(5) 0.0433(7) Uani 1 1 d . .
H19D H 0.3335 0.3494 0.4356 0.065 Uiso 1 1 calc R U
H19E H 0.2060 0.3712 0.4226 0.065 Uiso 1 1 calc R U
H19F H 0.2591 0.3496 0.5154 0.065 Uiso 1 1 calc R U
C20A C 0.5585(5) -0.0311(3) 0.3237(4) 0.0242(15) Uani 1 1 d . .
H20A H 0.6326 -0.0270 0.3030 0.036 Uiso 1 1 calc R U
H20B H 0.5183 0.0080 0.3158 0.036 Uiso 1 1 calc R U
H20C H 0.5665 -0.0418 0.3849 0.036 Uiso 1 1 calc R U
C20B C 0.2686(7) 0.2182(4) 0.1329(5) 0.0433(7) Uani 1 1 d . .
H20D H 0.3149 0.2543 0.1483 0.065 Uiso 1 1 calc R U
H20E H 0.3133 0.1808 0.1433 0.065 Uiso 1 1 calc R U
H20F H 0.2411 0.2204 0.0719 0.065 Uiso 1 1 calc R U
C21A C 0.0010(6) -0.1911(3) 0.0808(4) 0.0252(15) Uani 1 1 d . .
C21B C -0.1459(6) 0.0289(4) 0.4234(4) 0.0321(17) Uani 1 1 d . .
C22A C 0.0097(7) -0.2264(4) -0.0004(5) 0.0359(18) Uani 1 1 d . .
H22A H 0.0880 -0.2284 -0.0127 0.054 Uiso 1 1 calc R U
H22B H -0.0188 -0.2682 0.0063 0.054 Uiso 1 1 calc R U
H22C H -0.0343 -0.2059 -0.0480 0.054 Uiso 1 1 calc R U
C22B C -0.1929(7) 0.0551(4) 0.5012(5) 0.0433(7) Uani 1 1 d . .
H22D H -0.1816 0.0997 0.5026 0.065 Uiso 1 1 calc R U
H22E H -0.2729 0.0461 0.4986 0.065 Uiso 1 1 calc R U
H22F H -0.1550 0.0367 0.5532 0.065 Uiso 1 1 calc R U
C23A C 0.0257(6) -0.0412(3) 0.0204(4) 0.0237(14) Uani 1 1 d . .
C23B C 0.1017(6) 0.0130(4) 0.4892(4) 0.0309(16) Uani 1 1 d . .
C24A C -0.0732(5) 0.0012(3) 0.0166(4) 0.0271(15) Uani 1 1 d . .
H24A H -0.1213 -0.0064 -0.0364 0.041 Uiso 1 1 calc R U
H24B H -0.0474 0.0439 0.0175 0.041 Uiso 1 1 calc R U
H24C H -0.1154 -0.0063 0.0664 0.041 Uiso 1 1 calc R U
C24B C 0.1069(8) -0.0534(4) 0.5092(5) 0.0433(7) Uani 1 1 d . .
H24D H 0.1268 -0.0762 0.4587 0.065 Uiso 1 1 calc R U
H24E H 0.1634 -0.0607 0.5574 0.065 Uiso 1 1 calc R U
H24F H 0.0340 -0.0674 0.5248 0.065 Uiso 1 1 calc R U
C25A C 0.2214(7) 0.0461(3) -0.1181(4) 0.0335(18) Uani 1 1 d . .
C25B C 0.4285(6) 0.0387(4) 0.5318(4) 0.0323(17) Uani 1 1 d . .
C26A C 0.1051(7) 0.0585(5) -0.1602(5) 0.050(2) Uani 1 1 d . .
H26A H 0.0530 0.0278 -0.1381 0.060 Uiso 1 1 calc R U
C26B C 0.4206(7) -0.0172(4) 0.5893(4) 0.0380(19) Uani 1 1 d . .
H26B H 0.3474 -0.0369 0.5702 0.046 Uiso 1 1 calc R U
C27A C 0.0696(11) 0.1223(6) -0.1334(7) 0.092(4) Uani 1 1 d . .
H27D H 0.0740 0.1247 -0.0705 0.138 Uiso 1 1 calc R U
H27E H 0.1192 0.1532 -0.1552 0.138 Uiso 1 1 calc R U
H27F H -0.0073 0.1301 -0.1572 0.138 Uiso 1 1 calc R U
C27B C 0.5055(7) -0.0644(4) 0.5779(5) 0.0433(7) Uani 1 1 d . .
H27A H 0.5049 -0.0745 0.5167 0.065 Uiso 1 1 calc R U
H27B H 0.5792 -0.0487 0.5992 0.065 Uiso 1 1 calc R U
H27C H 0.4888 -0.1014 0.6102 0.065 Uiso 1 1 calc R U
C28A C 0.0999(9) 0.0523(6) -0.2565(5) 0.068(3) Uani 1 1 d . .
H28D H 0.0237 0.0606 -0.2815 0.102 Uiso 1 1 calc R U
H28E H 0.1514 0.0817 -0.2793 0.102 Uiso 1 1 calc R U
H28F H 0.1212 0.0104 -0.2714 0.102 Uiso 1 1 calc R U
C28B C 0.4108(11) 0.0035(5) 0.6798(5) 0.073(3) Uani 1 1 d . .
H28A H 0.3523 0.0348 0.6802 0.109 Uiso 1 1 calc R U
H28B H 0.3917 -0.0317 0.7147 0.109 Uiso 1 1 calc R U
H28C H 0.4821 0.0210 0.7037 0.109 Uiso 1 1 calc R U
C29A C 0.2725(5) -0.1263(3) -0.1363(4) 0.0220(14) Uani 1 1 d . .
C29B C 0.3245(10) 0.1784(4) 0.6665(5) 0.046(2) Uani 1 1 d . .
C30A C 0.2416(6) -0.1339(4) -0.2312(4) 0.0316(17) Uani 1 1 d . .
H30A H 0.2409 -0.0924 -0.2587 0.038 Uiso 1 1 calc R U
C30B C 0.4156(12) 0.1679(4) 0.7394(5) 0.074(4) Uani 1 1 d . .
H30B H 0.4021 0.1268 0.7653 0.088 Uiso 1 1 calc R U
C31A C 0.1275(8) -0.1620(5) -0.2492(5) 0.052(2) Uani 1 1 d . .
H31A H 0.1101 -0.1663 -0.3114 0.078 Uiso 1 1 calc R U
H31B H 0.1263 -0.2025 -0.2220 0.078 Uiso 1 1 calc R U
H31C H 0.0719 -0.1353 -0.2259 0.078 Uiso 1 1 calc R U
C31B C 0.5359(11) 0.1670(6) 0.7083(8) 0.111(6) Uani 1 1 d . .
H31D H 0.5389 0.1368 0.6621 0.166 Uiso 1 1 calc R U
H31E H 0.5539 0.2079 0.6869 0.166 Uiso 1 1 calc R U
H31F H 0.5901 0.1559 0.7565 0.166 Uiso 1 1 calc R U
C32A C 0.3333(8) -0.1724(5) -0.2670(5) 0.056(3) Uani 1 1 d . .
H32A H 0.4057 -0.1523 -0.2536 0.084 Uiso 1 1 calc R U
H32B H 0.3351 -0.2134 -0.2408 0.084 Uiso 1 1 calc R U
H32C H 0.3179 -0.1763 -0.3295 0.084 Uiso 1 1 calc R U
C32B C 0.4165(7) 0.2138(4) 0.8081(5) 0.0433(7) Uani 1 1 d . .
H32D H 0.4322 0.2545 0.7850 0.065 Uiso 1 1 calc R U
H32E H 0.4744 0.2032 0.8540 0.065 Uiso 1 1 calc R U
H32F H 0.3436 0.2144 0.8313 0.065 Uiso 1 1 calc R U
C33A C 0.6022(5) 0.0264(3) -0.0777(4) 0.0240(15) Uani 1 1 d . .
C33B C 0.4954(5) 0.2666(3) 0.5136(4) 0.0217(14) Uani 1 1 d . .
C34A C 0.6369(6) 0.0904(3) -0.0549(4) 0.0233(14) Uani 1 1 d . .
C34B C 0.6078(5) 0.2548(3) 0.4846(4) 0.0208(14) Uani 1 1 d . .
C38A C 0.5903(6) 0.1257(3) 0.0054(4) 0.0306(16) Uani 1 1 d . .
H38A H 0.5332 0.1093 0.0367 0.037 Uiso 1 1 calc R U
C35B C 0.6974(6) 0.2910(3) 0.5166(4) 0.0268(15) Uani 1 1 d . .
H35B H 0.6873 0.3247 0.5538 0.032 Uiso 1 1 calc R U
N1A N 0.6272(7) 0.1853(4) 0.0200(5) 0.058(2) Uani 1 1 d . .
C36B C 0.8017(6) 0.2761(4) 0.4924(4) 0.0335(18) Uani 1 1 d . .
H36B H 0.8654 0.2993 0.5136 0.040 Uiso 1 1 calc R U
C37A C 0.7095(7) 0.2063(4) -0.0262(5) 0.0396(19) Uani 1 1 d . .
H37A H 0.7340 0.2474 -0.0165 0.048 Uiso 1 1 calc R U
C37B C 0.8124(6) 0.2279(4) 0.4379(5) 0.0376(18) Uani 1 1 d . .
H37B H 0.8851 0.2185 0.4228 0.045 Uiso 1 1 calc R U
C35A C 0.7218(6) 0.1166(3) -0.0980(5) 0.0352(17) Uani 1 1 d . .
H35A H 0.7552 0.0925 -0.1393 0.042 Uiso 1 1 calc R U
C38B C 0.6274(6) 0.2070(3) 0.4291(5) 0.0372(18) Uani 1 1 d . .
H38B H 0.5655 0.1826 0.4074 0.045 Uiso 1 1 calc R U
C39A C 0.7471(6) -0.1089(3) 0.2114(4) 0.0245(15) Uani 1 1 d . .
C39B C 0.2353(6) 0.3603(3) 0.2494(4) 0.0254(15) Uani 1 1 d . .
C40A C 0.7962(6) -0.1523(4) 0.2774(4) 0.0329(17) Uani 1 1 d . .
H40A H 0.7452 -0.1870 0.2823 0.049 Uiso 1 1 calc R U
H40B H 0.8677 -0.1675 0.2606 0.049 Uiso 1 1 calc R U
H40C H 0.8082 -0.1312 0.3329 0.049 Uiso 1 1 calc R U
C40B C 0.1671(7) 0.4133(4) 0.2157(5) 0.0433(7) Uani 1 1 d . .
H40D H 0.0904 0.4085 0.2311 0.065 Uiso 1 1 calc R U
H40E H 0.1989 0.4514 0.2406 0.065 Uiso 1 1 calc R U
H40F H 0.1668 0.4148 0.1529 0.065 Uiso 1 1 calc R U
C36A C 0.7580(6) 0.1737(3) -0.0839(5) 0.0287(16) Uani 1 1 d . .
H36A H 0.8162 0.1904 -0.1138 0.034 Uiso 1 1 calc R U
N1B N 0.7277(5) 0.1929(3) 0.4042(5) 0.0433(17) Uani 1 1 d . .
O1A O 0.1040(4) -0.1719(2) 0.1144(2) 0.0204(9) Uani 1 1 d . .
O1B O -0.1028(4) 0.0740(2) 0.3767(3) 0.0243(10) Uani 1 1 d . .
O2A O -0.0822(4) -0.1811(3) 0.1118(3) 0.0391(13) Uani 1 1 d . .
O2B O -0.1472(5) -0.0248(3) 0.4039(4) 0.0504(15) Uani 1 1 d . .
O3A O 0.0965(3) -0.0262(2) 0.0901(2) 0.0196(9) Uani 1 1 d . .
O3B O 0.1257(4) 0.0225(2) 0.4067(3) 0.0229(10) Uani 1 1 d . .
O4A O 0.0404(4) -0.0818(2) -0.0302(3) 0.0310(11) Uani 1 1 d . .
O4B O 0.0797(4) 0.0535(3) 0.5369(3) 0.0390(13) Uani 1 1 d . .
O5A O 0.2588(3) 0.05071(19) 0.1198(2) 0.0197(9) Uani 1 1 d . .
O5B O 0.3062(4) 0.0510(2) 0.3334(2) 0.0232(10) Uani 1 1 d . .
O6A O 0.2173(4) 0.0093(2) -0.0482(2) 0.0236(10) Uani 1 1 d . .
O6B O 0.3250(4) 0.0602(2) 0.5049(3) 0.0232(10) Uani 1 1 d . .
O7A O 0.3074(5) 0.0651(3) -0.1411(3) 0.0458(14) Uani 1 1 d . .
O7B O 0.5131(5) 0.0615(3) 0.5119(3) 0.0486(15) Uani 1 1 d . .
O8A O 0.3311(4) -0.0740(2) -0.1203(2) 0.0211(10) Uani 1 1 d . .
O8B O 0.3568(4) 0.1577(2) 0.5918(3) 0.0295(11) Uani 1 1 d . .
O9A O 0.2534(4) -0.1635(2) -0.0819(3) 0.0358(12) Uani 1 1 d . .
O9B O 0.2344(7) 0.2009(3) 0.6723(3) 0.0582(19) Uani 1 1 d . .
O10A O 0.5465(4) -0.00006(19) -0.0169(2) 0.0202(9) Uani 1 1 d . .
O10B O 0.4146(3) 0.2377(2) 0.4620(2) 0.0201(9) Uani 1 1 d . .
O11A O 0.6244(5) 0.0011(2) -0.1438(3) 0.0379(13) Uani 1 1 d . .
O11B O 0.4793(4) 0.2971(2) 0.5750(3) 0.0293(11) Uani 1 1 d . .
O12A O 0.6447(3) -0.1285(2) 0.1769(2) 0.0200(9) Uani 1 1 d . .
O12B O 0.1740(4) 0.31924(19) 0.2923(3) 0.0214(9) Uani 1 1 d . .
O13A O 0.7893(4) -0.0615(2) 0.1901(3) 0.0282(11) Uani 1 1 d . .
O13B O 0.3322(4) 0.3530(2) 0.2409(3) 0.0383(13) Uani 1 1 d . .
O14A O 0.3900(3) -0.12694(19) 0.1570(2) 0.0176(9) Uani 1 1 d . .
O14B O 0.0789(3) 0.19602(19) 0.3093(2) 0.0182(9) Uani 1 1 d . .
O15A O 0.3391(4) -0.0793(2) 0.3652(2) 0.0224(10) Uani 1 1 d . .
O15B O 0.0755(4) 0.1347(2) 0.1028(3) 0.0242(10) Uani 1 1 d . .
H5A1 H 0.1916 0.0563 0.0973 0.036 Uiso 1 1 d . U
H5B1 H 0.2946 0.0187 0.3626 0.036 Uiso 1 1 d . U

loop_
_atom_site_aniso_label
_atom_site_aniso_U_11
_atom_site_aniso_U_22
_atom_site_aniso_U_33
_atom_site_aniso_U_23
_atom_site_aniso_U_13
_atom_site_aniso_U_12
C1A 0.019(3) 0.020(3) 0.021(3) 0.003(3) 0.001(2) -0.002(3)
C1B 0.018(3) 0.023(3) 0.020(3) 0.001(3) -0.003(2) 0.001(3)
C2A 0.022(3) 0.024(4) 0.020(3) 0.001(3) 0.004(3) -0.002(3)
C2B 0.023(4) 0.025(4) 0.022(3) -0.002(3) -0.001(3) 0.000(3)
C3A 0.027(4) 0.020(3) 0.018(3) -0.002(3) 0.004(3) 0.002(3)
C3B 0.019(3) 0.020(3) 0.020(3) -0.005(3) 0.000(2) -0.003(3)
C4A 0.016(3) 0.018(3) 0.018(3) 0.000(2) 0.001(2) 0.000(2)
C4B 0.027(4) 0.013(3) 0.017(3) 0.000(2) 0.003(2) 0.001(3)
C5A 0.013(3) 0.017(3) 0.021(3) -0.003(2) -0.001(2) 0.004(2)
C5B 0.019(3) 0.012(3) 0.016(3) -0.002(2) 0.002(2) 0.002(2)
C6A 0.022(3) 0.014(3) 0.019(3) -0.003(2) 0.004(2) 0.006(3)
C6B 0.020(3) 0.014(3) 0.017(3) -0.001(2) 0.003(2) 0.003(2)
C7A 0.020(3) 0.017(3) 0.018(3) 0.003(2) -0.001(2) 0.003(3)
C7B 0.021(3) 0.014(3) 0.017(3) 0.003(2) -0.003(2) 0.003(3)
C8A 0.026(4) 0.018(3) 0.012(3) 0.000(2) -0.001(2) -0.001(3)
C8B 0.017(3) 0.030(4) 0.013(3) 0.000(3) -0.001(2) -0.001(3)
C9A 0.025(3) 0.018(3) 0.018(3) -0.007(2) 0.006(2) -0.001(3)
C9B 0.017(3) 0.022(3) 0.017(3) -0.001(3) 0.000(2) -0.004(3)
C10A 0.018(3) 0.020(3) 0.019(3) 0.001(3) 0.003(2) 0.001(3)
C10B 0.016(3) 0.019(3) 0.020(3) -0.006(2) -0.002(2) 0.002(3)
C11A 0.019(3) 0.016(3) 0.018(3) 0.004(2) 0.001(2) 0.002(3)
C11B 0.017(3) 0.013(3) 0.023(3) 0.007(2) 0.004(2) 0.004(2)
C12A 0.017(3) 0.020(3) 0.016(3) -0.001(2) 0.000(2) 0.000(3)
C12B 0.017(3) 0.017(3) 0.014(3) 0.002(2) 0.004(2) -0.002(2)
C13A 0.018(3) 0.021(3) 0.016(3) 0.003(2) -0.002(2) -0.001(3)
C13B 0.023(3) 0.019(3) 0.014(3) 0.004(2) -0.001(2) 0.001(3)
C14A 0.025(4) 0.013(3) 0.015(3) 0.004(2) -0.002(2) 0.002(2)
C14B 0.018(3) 0.019(3) 0.016(3) 0.003(3) -0.003(2) 0.009(3)
C15A 0.024(3) 0.017(3) 0.020(3) 0.001(3) 0.003(3) 0.002(3)
C15B 0.025(4) 0.013(3) 0.021(3) -0.001(2) -0.001(3) -0.004(3)
C16A 0.026(4) 0.033(4) 0.027(3) 0.010(3) 0.001(3) -0.004(3)
C16B 0.0467(17) 0.0424(17) 0.0403(14) 0.0068(12) 0.0020(12) 0.0007(13)
C17A 0.017(3) 0.020(3) 0.018(3) -0.002(2) 0.003(2) -0.001(3)
C17B 0.016(3) 0.025(4) 0.014(3) 0.004(2) 0.003(2) -0.001(3)
C18A 0.026(4) 0.013(3) 0.023(3) -0.003(3) 0.001(3) -0.002(3)
C18B 0.0467(17) 0.0424(17) 0.0403(14) 0.0068(12) 0.0020(12) 0.0007(13)
C19A 0.021(3) 0.028(4) 0.025(3) -0.001(3) 0.007(3) 0.003(3)
C19B 0.0467(17) 0.0424(17) 0.0403(14) 0.0068(12) 0.0020(12) 0.0007(13)
C20A 0.017(3) 0.036(4) 0.019(3) -0.005(3) -0.001(3) -0.004(3)
C20B 0.0467(17) 0.0424(17) 0.0403(14) 0.0068(12) 0.0020(12) 0.0007(13)
C21A 0.020(4) 0.024(4) 0.030(3) 0.000(3) -0.001(3) -0.003(3)
C21B 0.016(4) 0.045(5) 0.036(4) 0.016(4) 0.005(3) -0.005(3)
C22A 0.035(4) 0.038(5) 0.033(3) -0.009(3) -0.004(3) -0.005(4)
C22B 0.0467(17) 0.0424(17) 0.0403(14) 0.0068(12) 0.0020(12) 0.0007(13)
C23A 0.025(4) 0.024(4) 0.021(3) 0.001(3) -0.005(3) -0.003(3)
C23B 0.028(4) 0.040(5) 0.025(3) 0.012(3) -0.001(3) -0.005(3)
C24A 0.017(3) 0.036(4) 0.026(3) 0.000(3) -0.007(3) 0.005(3)
C24B 0.0467(17) 0.0424(17) 0.0403(14) 0.0068(12) 0.0020(12) 0.0007(13)
C25A 0.052(5) 0.025(4) 0.024(3) 0.005(3) 0.006(3) 0.012(4)
C25B 0.025(4) 0.043(5) 0.029(3) 0.006(3) 0.001(3) 0.017(3)
C26A 0.044(5) 0.072(6) 0.035(4) 0.025(4) 0.004(4) 0.023(5)
C26B 0.041(5) 0.042(5) 0.029(4) 0.010(3) -0.004(3) 0.024(4)
C27A 0.101(10) 0.107(10) 0.066(7) -0.004(7) 0.001(6) 0.063(8)
C27B 0.0467(17) 0.0424(17) 0.0403(14) 0.0068(12) 0.0020(12) 0.0007(13)
C28A 0.065(7) 0.106(9) 0.031(4) 0.007(5) -0.006(4) 0.020(6)
C28B 0.137(11) 0.044(6) 0.044(5) 0.008(4) 0.041(6) -0.008(6)
C29A 0.017(3) 0.022(4) 0.027(3) -0.006(3) 0.001(3) -0.001(3)
C29B 0.098(8) 0.018(4) 0.022(4) -0.003(3) 0.010(4) -0.027(5)
C30A 0.040(4) 0.036(4) 0.018(3) -0.002(3) -0.001(3) -0.007(3)
C30B 0.166(13) 0.029(5) 0.019(4) 0.006(3) -0.025(5) -0.031(6)
C31A 0.048(6) 0.060(6) 0.045(5) -0.009(4) -0.014(4) -0.009(4)
C31B 0.108(11) 0.115(11) 0.093(8) 0.069(8) -0.080(8) -0.076(9)
C32A 0.051(6) 0.079(7) 0.039(4) -0.025(5) 0.011(4) -0.003(5)
C32B 0.0467(17) 0.0424(17) 0.0403(14) 0.0068(12) 0.0020(12) 0.0007(13)
C33A 0.020(4) 0.027(4) 0.025(3) 0.006(3) 0.001(3) 0.004(3)
C33B 0.024(4) 0.023(4) 0.017(3) 0.003(3) -0.002(3) -0.007(3)
C34A 0.021(4) 0.019(3) 0.030(3) 0.006(3) 0.003(3) 0.005(3)
C34B 0.013(3) 0.030(4) 0.018(3) 0.002(3) -0.007(2) -0.001(3)
C38A 0.037(4) 0.023(4) 0.032(3) 0.004(3) 0.004(3) 0.003(3)
C35B 0.026(4) 0.037(4) 0.018(3) -0.004(3) 0.006(3) -0.004(3)
N1A 0.066(5) 0.039(4) 0.065(5) -0.004(4) -0.010(4) -0.003(4)
C36B 0.019(4) 0.054(5) 0.028(3) -0.005(3) 0.004(3) -0.009(3)
C37A 0.043(5) 0.020(4) 0.054(5) 0.003(4) -0.005(4) -0.011(3)
C37B 0.024(4) 0.048(5) 0.042(4) -0.004(4) 0.008(3) 0.003(4)
C35A 0.037(5) 0.029(4) 0.041(4) 0.004(3) 0.009(3) 0.002(3)
C38B 0.021(4) 0.028(4) 0.063(5) -0.018(4) 0.007(3) -0.003(3)
C39A 0.020(3) 0.031(4) 0.023(3) -0.004(3) 0.001(3) 0.001(3)
C39B 0.026(4) 0.024(4) 0.026(3) 0.008(3) 0.001(3) -0.004(3)
C40A 0.021(4) 0.047(5) 0.029(3) 0.010(3) -0.002(3) 0.004(3)
C40B 0.0467(17) 0.0424(17) 0.0403(14) 0.0068(12) 0.0020(12) 0.0007(13)
C36A 0.019(4) 0.021(4) 0.048(4) 0.006(3) 0.010(3) -0.011(3)
N1B 0.020(3) 0.046(4) 0.065(4) -0.018(4) 0.010(3) 0.000(3)
O1A 0.020(2) 0.022(2) 0.0185(19) -0.0061(18) -0.0033(17) -0.0030(19)
O1B 0.022(2) 0.027(3) 0.023(2) 0.0015(19) 0.0014(18) -0.0017(19)
O2A 0.015(3) 0.062(4) 0.040(3) -0.014(3) 0.000(2) -0.003(2)
O2B 0.060(4) 0.042(4) 0.049(3) 0.013(3) 0.001(3) -0.019(3)
O3A 0.016(2) 0.024(2) 0.0179(19) 0.0028(18) -0.0019(17) 0.0015(18)
O3B 0.031(3) 0.015(2) 0.022(2) 0.0051(18) 0.0016(19) -0.0016(19)
O4A 0.038(3) 0.028(3) 0.024(2) -0.006(2) -0.011(2) 0.001(2)
O4B 0.038(3) 0.057(4) 0.022(2) 0.006(3) 0.004(2) 0.001(3)
O5A 0.017(2) 0.018(2) 0.024(2) -0.0048(18) 0.0016(17) 0.0049(18)
O5B 0.028(3) 0.022(2) 0.021(2) 0.0013(18) 0.0076(19) 0.006(2)
O6A 0.023(2) 0.032(3) 0.0145(19) 0.0047(19) -0.0037(17) 0.007(2)
O6B 0.022(2) 0.024(3) 0.022(2) 0.0038(19) -0.0030(18) 0.007(2)
O7A 0.054(4) 0.046(4) 0.039(3) 0.021(3) 0.013(3) 0.009(3)
O7B 0.028(3) 0.073(4) 0.045(3) 0.018(3) 0.003(2) 0.017(3)
O8A 0.026(3) 0.021(2) 0.0158(19) -0.0011(18) -0.0007(17) -0.0014(19)
O8B 0.043(3) 0.023(3) 0.019(2) 0.0031(19) -0.010(2) -0.005(2)
O9A 0.044(3) 0.031(3) 0.032(2) 0.003(2) -0.001(2) -0.013(2)
O9B 0.099(6) 0.047(4) 0.033(3) -0.017(3) 0.030(3) -0.024(4)
O10A 0.024(2) 0.018(2) 0.0190(19) -0.0023(17) 0.0048(18) -0.0034(19)
O10B 0.015(2) 0.026(3) 0.0190(19) -0.0008(18) -0.0003(17) -0.0016(18)
O11A 0.059(4) 0.031(3) 0.028(2) -0.007(2) 0.022(2) -0.012(3)
O11B 0.027(3) 0.036(3) 0.025(2) -0.009(2) 0.0020(19) -0.005(2)
O12A 0.016(2) 0.025(2) 0.0191(19) 0.0018(18) 0.0018(17) 0.0030(19)
O12B 0.020(2) 0.017(2) 0.027(2) 0.0044(18) 0.0006(18) -0.0010(18)
O13A 0.022(2) 0.034(3) 0.029(2) -0.004(2) -0.0013(19) -0.005(2)
O13B 0.029(3) 0.040(3) 0.047(3) 0.012(2) 0.007(2) -0.005(2)
O14A 0.018(2) 0.018(2) 0.0174(19) -0.0027(17) 0.0045(16) -0.0006(18)
O14B 0.017(2) 0.018(2) 0.0198(19) -0.0019(17) 0.0016(17) -0.0026(18)
O15A 0.025(3) 0.026(3) 0.017(2) 0.0024(18) 0.0062(18) 0.001(2)
O15B 0.027(3) 0.026(3) 0.019(2) 0.0006(19) -0.0017(18) 0.005(2)

loop_
_atom_type_symbol
_atom_type_description
_atom_type_scat_dispersion_real
_atom_type_scat_dispersion_imag
_atom_type_scat_source
C C 0.0033 0.0016 'International Tables Vol C Tables 4.2.6.8 and 6.1.1.4'
H H 0.0000 0.0000 'International Tables Vol C Tables 4.2.6.8 and 6.1.1.4'
N N 0.0061 0.0033 'International Tables Vol C Tables 4.2.6.8 and 6.1.1.4'
O O 0.0106 0.0060 'International Tables Vol C Tables 4.2.6.8 and 6.1.1.4'

loop_
_geom_angle_atom_site_label_1
_geom_angle_atom_site_label_2
_geom_angle_atom_site_label_3
_geom_angle
C15A C1A C2A 104.4(5)
C15A C1A H1A1 110.9
C2A C1A H1A1 110.9
C15A C1A H1A2 110.9
C2A C1A H1A2 110.9
H1A1 C1A H1A2 108.9
C15B C1B C2B 104.7(5)
C15B C1B H1B1 110.8
C2B C1B H1B1 110.8
C15B C1B H1B2 110.8
C2B C1B H1B2 110.8
H1B1 C1B H1B2 108.9
C3A C2A C16A 116.1(5)
C3A C2A C1A 101.4(5)
C16A C2A C1A 113.1(6)
C3A C2A H2A 108.6
C16A C2A H2A 108.6
C1A C2A H2A 108.6
C3B C2B C1B 102.1(5)
C3B C2B C16B 115.9(6)
C1B C2B C16B 113.3(6)
C3B C2B H2B 108.4
C1B C2B H2B 108.4
C16B C2B H2B 108.4
O1A C3A C2A 108.0(5)
O1A C3A C4A 107.7(5)
C2A C3A C4A 103.7(5)
O1A C3A H3A 112.3
C2A C3A H3A 112.3
C4A C3A H3A 112.3
O1B C3B C2B 108.1(5)
O1B C3B C4B 108.9(5)
C2B C3B C4B 104.2(5)
O1B C3B H3B 111.7
C2B C3B H3B 111.7
C4B C3B H3B 111.7
C3A C4A C5A 113.6(5)
C3A C4A C15A 104.3(5)
C5A C4A C15A 112.8(5)
C3A C4A H4A 108.6
C5A C4A H4A 108.6
C15A C4A H4A 108.6
C5B C4B C3B 114.7(5)
C5B C4B C15B 111.6(5)
C3B C4B C15B 104.4(5)
C5B C4B H4B 108.7
C3B C4B H4B 108.7
C15B C4B H4B 108.7
O3A C5A C4A 104.7(4)
O3A C5A C6A 106.4(5)
C4A C5A C6A 117.7(5)
O3A C5A H5A 109.2
C4A C5A H5A 109.2
C6A C5A H5A 109.2
O3B C5B C4B 104.7(5)
O3B C5B C6B 106.8(5)
C4B C5B C6B 115.3(5)
O3B C5B H5B 109.9
C4B C5B H5B 109.9
C6B C5B H5B 109.9
O5A C6A C7A 107.4(5)
O5A C6A C17A 101.2(5)
C7A C6A C17A 110.9(5)
O5A C6A C5A 110.2(5)
C7A C6A C5A 110.1(5)
C17A C6A C5A 116.4(5)
O5B C6B C17B 101.4(4)
O5B C6B C5B 108.5(5)
C17B C6B C5B 114.5(5)
O5B C6B C7B 104.9(5)
C17B C6B C7B 109.9(5)
C5B C6B C7B 116.1(5)
O6A C7A C6A 106.2(5)
O6A C7A C8A 111.3(5)
C6A C7A C8A 112.7(5)
O6A C7A H7A 108.9
C6A C7A H7A 108.9
C8A C7A H7A 108.9
O6B C7B C8B 106.5(4)
O6B C7B C6B 106.8(5)
C8B C7B C6B 119.9(5)
O6B C7B H7B 107.7
C8B C7B H7B 107.7
C6B C7B H7B 107.7
O8A C8A C9A 106.4(4)
O8A C8A C7A 108.7(5)
C9A C8A C7A 116.9(5)
O8A C8A H8A 108.2
C9A C8A H8A 108.2
C7A C8A H8A 108.2
O8B C8B C9B 103.9(5)
O8B C8B C7B 101.4(5)
C9B C8B C7B 118.9(5)
O8B C8B H8B 110.6
C9B C8B H8B 110.6
C7B C8B H8B 110.6
O10A C9A C8A 109.7(5)
O10A C9A C10A 109.0(5)
C8A C9A C10A 116.9(5)
O10A C9A H9A 107.0
C8A C9A H9A 107.0
C10A C9A H9A 107.0
O10B C9B C8B 106.3(5)
O10B C9B C10B 109.9(5)
C8B C9B C10B 125.2(5)
O10B C9B H9B 104.5
C8B C9B H9B 104.5
C10B C9B H9B 104.5
C18A C10A C9A 109.0(5)
C18A C10A C19A 106.5(5)
C9A C10A C19A 106.0(5)
C18A C10A C11A 114.1(5)
C9A C10A C11A 112.9(5)
C19A C10A C11A 107.7(5)
C18B C10B C19B 107.3(6)
C18B C10B C9B 107.8(5)
C19B C10B C9B 104.8(5)
C18B C10B C11B 116.2(5)
C19B C10B C11B 105.8(5)
C9B C10B C11B 114.2(5)
O12A C11A C12A 106.7(4)
O12A C11A C10A 106.4(5)
C12A C11A C10A 121.8(5)
O12A C11A H11A 107.1
C12A C11A H11A 107.1
C10A C11A H11A 107.1
O12B C11B C12B 107.8(5)
O12B C11B C10B 105.4(5)
C12B C11B C10B 120.7(5)
O12B C11B H11B 107.5
C12B C11B H11B 107.5
C10B C11B H11B 107.5
O14A C12A C17A 109.9(5)
O14A C12A C11A 112.2(5)
C17A C12A C11A 114.3(5)
O14A C12A C13A 101.0(4)
C17A C12A C13A 107.3(5)
C11A C12A C13A 111.3(5)
O14B C12B C11B 108.9(4)
O14B C12B C17B 112.5(5)
C11B C12B C17B 113.9(5)
O14B C12B C13B 101.0(4)
C11B C12B C13B 113.5(5)
C17B C12B C13B 106.4(5)
C14A C13A C20A 115.2(5)
C14A C13A C12A 99.7(5)
C20A C13A C12A 120.6(5)
C14A C13A H13A 106.8
C20A C13A H13A 106.8
C12A C13A H13A 106.8
C14B C13B C20B 114.0(6)
C14B C13B C12B 98.2(4)
C20B C13B C12B 119.9(5)
C14B C13B H13B 108.0
C20B C13B H13B 108.0
C12B C13B H13B 108.0
O15A C14A C13A 127.9(6)
O15A C14A C15A 125.3(6)
C13A C14A C15A 106.8(5)
O15B C14B C13B 127.6(5)
O15B C14B C15B 124.4(6)
C13B C14B C15B 108.0(5)
O14A C15A C14A 104.0(5)
O14A C15A C1A 111.2(5)
C14A C15A C1A 110.3(5)
O14A C15A C4A 114.0(5)
C14A C15A C4A 111.5(5)
C1A C15A C4A 106.0(5)
O14B C15B C1B 111.5(5)
O14B C15B C14B 102.7(5)
C1B C15B C14B 111.3(5)
O14B C15B C4B 111.2(5)
C1B C15B C4B 106.0(5)
C14B C15B C4B 114.3(5)
C2A C16A H16D 109.5
C2A C16A H16E 109.5
H16D C16A H16E 109.5
C2A C16A H16F 109.5
H16D C16A H16F 109.5
H16E C16A H16F 109.5
C2B C16B H16A 109.5
C2B C16B H16B 109.5
H16A C16B H16B 109.5
C2B C16B H16C 109.5
H16A C16B H16C 109.5
H16B C16B H16C 109.5
C12A C17A C6A 123.6(5)
C12A C17A H17A 106.4
C6A C17A H17A 106.4
C12A C17A H17B 106.4
C6A C17A H17B 106.4
H17A C17A H17B 106.5
C6B C17B C12B 122.8(5)
C6B C17B H17C 106.6
C12B C17B H17C 106.6
C6B C17B H17D 106.6
C12B C17B H17D 106.6
H17C C17B H17D 106.6
C10A C18A H18D 109.5
C10A C18A H18E 109.5
H18D C18A H18E 109.5
C10A C18A H18F 109.5
H18D C18A H18F 109.5
H18E C18A H18F 109.5
C10B C18B H18A 109.5
C10B C18B H18B 109.5
H18A C18B H18B 109.5
C10B C18B H18C 109.5
H18A C18B H18C 109.5
H18B C18B H18C 109.5
C10A C19A H19A 109.5
C10A C19A H19B 109.5
H19A C19A H19B 109.5
C10A C19A H19C 109.5
H19A C19A H19C 109.5
H19B C19A H19C 109.5
C10B C19B H19D 109.5
C10B C19B H19E 109.5
H19D C19B H19E 109.5
C10B C19B H19F 109.5
H19D C19B H19F 109.5
H19E C19B H19F 109.5
C13A C20A H20A 109.5
C13A C20A H20B 109.5
H20A C20A H20B 109.5
C13A C20A H20C 109.5
H20A C20A H20C 109.5
H20B C20A H20C 109.5
C13B C20B H20D 109.5
C13B C20B H20E 109.5
H20D C20B H20E 109.5
C13B C20B H20F 109.5
H20D C20B H20F 109.5
H20E C20B H20F 109.5
O2A C21A O1A 124.3(6)
O2A C21A C22A 125.1(6)
O1A C21A C22A 110.6(6)
O2B C21B O1B 124.1(7)
O2B C21B C22B 125.2(7)
O1B C21B C22B 110.7(7)
C21A C22A H22A 109.5
C21A C22A H22B 109.5
H22A C22A H22B 109.5
C21A C22A H22C 109.5
H22A C22A H22C 109.5
H22B C22A H22C 109.5
C21B C22B H22D 109.5
C21B C22B H22E 109.5
H22D C22B H22E 109.5
C21B C22B H22F 109.5
H22D C22B H22F 109.5
H22E C22B H22F 109.5
O4A C23A O3A 125.5(6)
O4A C23A C24A 125.8(6)
O3A C23A C24A 108.7(5)
O4B C23B O3B 123.7(7)
O4B C23B C24B 126.4(6)
O3B C23B C24B 109.9(7)
C23A C24A H24A 109.5
C23A C24A H24B 109.5
H24A C24A H24B 109.5
C23A C24A H24C 109.5
H24A C24A H24C 109.5
H24B C24A H24C 109.5
C23B C24B H24D 109.5
C23B C24B H24E 109.5
H24D C24B H24E 109.5
C23B C24B H24F 109.5
H24D C24B H24F 109.5
H24E C24B H24F 109.5
O7A C25A O6A 122.7(7)
O7A C25A C26A 126.6(7)
O6A C25A C26A 110.8(7)
O7B C25B O6B 123.6(7)
O7B C25B C26B 125.7(7)
O6B C25B C26B 110.7(6)
C28A C26A C25A 111.7(7)
C28A C26A C27A 111.7(8)
C25A C26A C27A 108.4(9)
C28A C26A H26A 108.3
C25A C26A H26A 108.3
C27A C26A H26A 108.3
C27B C26B C28B 116.1(7)
C27B C26B C25B 113.9(7)
C28B C26B C25B 109.3(7)
C27B C26B H26B 105.5
C28B C26B H26B 105.5
C25B C26B H26B 105.5
C26A C27A H27D 109.5
C26A C27A H27E 109.5
H27D C27A H27E 109.5
C26A C27A H27F 109.5
H27D C27A H27F 109.5
H27E C27A H27F 109.5
C26B C27B H27A 109.5
C26B C27B H27B 109.5
H27A C27B H27B 109.5
C26B C27B H27C 109.5
H27A C27B H27C 109.5
H27B C27B H27C 109.5
C26A C28A H28D 109.5
C26A C28A H28E 109.5
H28D C28A H28E 109.5
C26A C28A H28F 109.5
H28D C28A H28F 109.5
H28E C28A H28F 109.5
C26B C28B H28A 109.5
C26B C28B H28B 109.5
H28A C28B H28B 109.5
C26B C28B H28C 109.5
H28A C28B H28C 109.5
H28B C28B H28C 109.5
O9A C29A O8A 124.2(5)
O9A C29A C30A 124.9(6)
O8A C29A C30A 110.7(5)
O9B C29B O8B 122.6(8)
O9B C29B C30B 126.7(8)
O8B C29B C30B 110.7(9)
C31A C30A C29A 111.6(6)
C31A C30A C32A 112.7(7)
C29A C30A C32A 107.4(6)
C31A C30A H30A 108.3
C29A C30A H30A 108.3
C32A C30A H30A 108.3
C32B C30B C29B 113.7(9)
C32B C30B C31B 106.9(9)
C29B C30B C31B 113.0(7)
C32B C30B H30B 107.6
C29B C30B H30B 107.6
C31B C30B H30B 107.6
C30A C31A H31A 109.5
C30A C31A H31B 109.5
H31A C31A H31B 109.5
C30A C31A H31C 109.5
H31A C31A H31C 109.5
H31B C31A H31C 109.5
C30B C31B H31D 109.5
C30B C31B H31E 109.5
H31D C31B H31E 109.5
C30B C31B H31F 109.5
H31D C31B H31F 109.5
H31E C31B H31F 109.5
C30A C32A H32A 109.5
C30A C32A H32B 109.5
H32A C32A H32B 109.5
C30A C32A H32C 109.5
H32A C32A H32C 109.5
H32B C32A H32C 109.5
C30B C32B H32D 109.5
C30B C32B H32E 109.5
H32D C32B H32E 109.5
C30B C32B H32F 109.5
H32D C32B H32F 109.5
H32E C32B H32F 109.5
O11A C33A O10A 124.5(6)
O11A C33A C34A 123.2(6)
O10A C33A C34A 112.3(5)
O11B C33B O10B 124.9(6)
O11B C33B C34B 123.9(6)
O10B C33B C34B 111.2(5)
C38A C34A C35A 117.7(6)
C38A C34A C33A 124.4(6)
C35A C34A C33A 118.0(6)
C38B C34B C35B 118.6(6)
C38B C34B C33B 122.1(6)
C35B C34B C33B 119.3(6)
C34A C38A N1A 119.5(7)
C34A C38A H38A 120.2
N1A C38A H38A 120.2
C36B C35B C34B 117.6(6)
C36B C35B H35B 121.2
C34B C35B H35B 121.2
C37A N1A C38A 117.8(7)
C37B C36B C35B 119.4(7)
C37B C36B H36B 120.3
C35B C36B H36B 120.3
C36A C37A N1A 124.8(7)
C36A C37A H37A 117.6
N1A C37A H37A 117.6
N1B C37B C36B 124.7(7)
N1B C37B H37B 117.6
C36B C37B H37B 117.6
C36A C35A C34A 123.1(7)
C36A C35A H35A 118.5
C34A C35A H35A 118.5
N1B C38B C34B 124.2(7)
N1B C38B H38B 117.9
C34B C38B H38B 117.9
O13A C39A O12A 122.9(6)
O13A C39A C40A 125.7(6)
O12A C39A C40A 111.3(6)
O13B C39B O12B 122.9(6)
O13B C39B C40B 125.2(6)
O12B C39B C40B 111.9(6)
C39A C40A H40A 109.5
C39A C40A H40B 109.5
H40A C40A H40B 109.5
C39A C40A H40C 109.5
H40A C40A H40C 109.5
H40B C40A H40C 109.5
C39B C40B H40D 109.5
C39B C40B H40E 109.5
H40D C40B H40E 109.5
C39B C40B H40F 109.5
H40D C40B H40F 109.5
H40E C40B H40F 109.5
C37A C36A C35A 117.1(7)
C37A C36A H36A 121.4
C35A C36A H36A 121.4
C38B N1B C37B 115.5(7)
C21A O1A C3A 117.2(5)
C21B O1B C3B 117.5(5)
C23A O3A C5A 119.4(5)
C23B O3B C5B 118.5(5)
C6A O5A H5A1 109.4(4)
C6B O5B H5B1 109.3(4)
C25A O6A C7A 116.4(5)
C25B O6B C7B 116.3(5)
C29A O8A C8A 117.5(5)
C29B O8B C8B 117.9(7)
C33A O10A C9A 118.5(4)
C33B O10B C9B 117.4(5)
C39A O12A C11A 118.0(5)
C39B O12B C11B 117.5(5)
C12A O14A C15A 107.3(4)
C15B O14B C12B 107.0(4)

loop_
_geom_bond_atom_site_label_1
_geom_bond_atom_site_label_2
_geom_bond_distance
C1A C15A 1.529(9)
C1A C2A 1.530(9)
C1A H1A1 0.9900
C1A H1A2 0.9900
C1B C15B 1.519(9)
C1B C2B 1.527(9)
C1B H1B1 0.9900
C1B H1B2 0.9900
C2A C3A 1.520(9)
C2A C16A 1.533(9)
C2A H2A 1.0000
C2B C3B 1.527(9)
C2B C16B 1.536(10)
C2B H2B 1.0000
C3A O1A 1.455(7)
C3A C4A 1.540(9)
C3A H3A 1.0000
C3B O1B 1.461(7)
C3B C4B 1.538(9)
C3B H3B 1.0000
C4A C5A 1.539(8)
C4A C15A 1.555(9)
C4A H4A 1.0000
C4B C5B 1.534(8)
C4B C15B 1.576(9)
C4B H4B 1.0000
C5A O3A 1.478(7)
C5A C6A 1.569(9)
C5A H5A 1.0000
C5B O3B 1.449(7)
C5B C6B 1.551(8)
C5B H5B 1.0000
C6A O5A 1.430(7)
C6A C7A 1.533(8)
C6A C17A 1.550(9)
C6B O5B 1.434(7)
C6B C17B 1.531(8)
C6B C7B 1.552(8)
C7A O6A 1.444(7)
C7A C8A 1.542(9)
C7A H7A 1.0000
C7B O6B 1.449(7)
C7B C8B 1.546(9)
C7B H7B 1.0000
C8A O8A 1.464(7)
C8A C9A 1.530(9)
C8A H8A 1.0000
C8B O8B 1.452(7)
C8B C9B 1.537(9)
C8B H8B 1.0000
C9A O10A 1.464(7)
C9A C10A 1.547(9)
C9A H9A 1.0000
C9B O10B 1.460(7)
C9B C10B 1.553(9)
C9B H9B 1.0000
C10A C18A 1.531(9)
C10A C19A 1.550(9)
C10A C11A 1.558(8)
C10B C18B 1.522(10)
C10B C19B 1.546(10)
C10B C11B 1.563(8)
C11A O12A 1.453(7)
C11A C12A 1.552(8)
C11A H11A 1.0000
C11B O12B 1.455(7)
C11B C12B 1.530(9)
C11B H11B 1.0000
C12A O14A 1.442(7)
C12A C17A 1.544(9)
C12A C13A 1.556(8)
C12B O14B 1.442(7)
C12B C17B 1.554(8)
C12B C13B 1.561(7)
C13A C14A 1.507(9)
C13A C20A 1.536(9)
C13A H13A 1.0000
C13B C14B 1.509(9)
C13B C20B 1.530(10)
C13B H13B 1.0000
C14A O15A 1.217(7)
C14A C15A 1.529(9)
C14B O15B 1.206(7)
C14B C15B 1.539(8)
C15A O14A 1.444(7)
C15B O14B 1.435(7)
C16A H16D 0.9800
C16A H16E 0.9800
C16A H16F 0.9800
C16B H16A 0.9800
C16B H16B 0.9800
C16B H16C 0.9800
C17A H17A 0.9900
C17A H17B 0.9900
C17B H17C 0.9900
C17B H17D 0.9900
C18A H18D 0.9800
C18A H18E 0.9800
C18A H18F 0.9800
C18B H18A 0.9800
C18B H18B 0.9800
C18B H18C 0.9800
C19A H19A 0.9800
C19A H19B 0.9800
C19A H19C 0.9800
C19B H19D 0.9800
C19B H19E 0.9800
C19B H19F 0.9800
C20A H20A 0.9800
C20A H20B 0.9800
C20A H20C 0.9800
C20B H20D 0.9800
C20B H20E 0.9800
C20B H20F 0.9800
C21A O2A 1.173(8)
C21A O1A 1.365(8)
C21A C22A 1.494(10)
C21B O2B 1.206(9)
C21B O1B 1.355(8)
C21B C22B 1.499(11)
C22A H22A 0.9800
C22A H22B 0.9800
C22A H22C 0.9800
C22B H22D 0.9800
C22B H22E 0.9800
C22B H22F 0.9800
C23A O4A 1.208(8)
C23A O3A 1.358(7)
C23A C24A 1.502(9)
C23B O4B 1.199(9)
C23B O3B 1.361(8)
C23B C24B 1.478(12)
C24A H24A 0.9800
C24A H24B 0.9800
C24A H24C 0.9800
C24B H24D 0.9800
C24B H24E 0.9800
C24B H24F 0.9800
C25A O7A 1.200(9)
C25A O6A 1.358(8)
C25A C26A 1.514(11)
C25B O7B 1.199(9)
C25B O6B 1.360(8)
C25B C26B 1.520(11)
C26A C28A 1.506(11)
C26A C27A 1.521(15)
C26A H26A 1.0000
C26B C27B 1.470(11)
C26B C28B 1.498(11)
C26B H26B 1.0000
C27A H27D 0.9800
C27A H27E 0.9800
C27A H27F 0.9800
C27B H27A 0.9800
C27B H27B 0.9800
C27B H27C 0.9800
C28A H28D 0.9800
C28A H28E 0.9800
C28A H28F 0.9800
C28B H28A 0.9800
C28B H28B 0.9800
C28B H28C 0.9800
C29A O9A 1.210(8)
C29A O8A 1.348(8)
C29A C30A 1.503(8)
C29B O9B 1.200(12)
C29B O8B 1.340(9)
C29B C30B 1.524(14)
C30A C31A 1.505(11)
C30A C32A 1.532(11)
C30A H30A 1.0000
C30B C32B 1.464(12)
C30B C31B 1.569(19)
C30B H30B 1.0000
C31A H31A 0.9800
C31A H31B 0.9800
C31A H31C 0.9800
C31B H31D 0.9800
C31B H31E 0.9800
C31B H31F 0.9800
C32A H32A 0.9800
C32A H32B 0.9800
C32A H32C 0.9800
C32B H32D 0.9800
C32B H32E 0.9800
C32B H32F 0.9800
C33A O11A 1.221(8)
C33A O10A 1.342(7)
C33A C34A 1.487(9)
C33B O11B 1.196(7)
C33B O10B 1.357(7)
C33B C34B 1.488(9)
C34A C38A 1.374(10)
C34A C35A 1.395(10)
C34B C38B 1.388(10)
C34B C35B 1.390(9)
C38A N1A 1.380(10)
C38A H38A 0.9500
C35B C36B 1.382(10)
C35B H35B 0.9500
N1A C37A 1.358(11)
C36B C37B 1.363(11)
C36B H36B 0.9500
C37A C36A 1.323(11)
C37A H37A 0.9500
C37B N1B 1.340(10)
C37B H37B 0.9500
C35A C36A 1.327(10)
C35A H35A 0.9500
C38B N1B 1.336(9)
C38B H38B 0.9500
C39A O13A 1.210(8)
C39A O12A 1.367(8)
C39A C40A 1.481(10)
C39B O13B 1.196(8)
C39B O12B 1.371(8)
C39B C40B 1.484(11)
C40A H40A 0.9800
C40A H40B 0.9800
C40A H40C 0.9800
C40B H40D 0.9800
C40B H40E 0.9800
C40B H40F 0.9800
C36A H36A 0.9500
O5A H5A1 0.859(4)
O5B H5B1 0.857(4)

loop_
_geom_torsion_atom_site_label_1
_geom_torsion_atom_site_label_2
_geom_torsion_atom_site_label_3
_geom_torsion_atom_site_label_4
_geom_torsion
C15A C1A C2A C3A 41.0(6)
C15A C1A C2A C16A 166.1(5)
C15B C1B C2B C3B 40.8(6)
C15B C1B C2B C16B 166.2(5)
C16A C2A C3A O1A -53.1(7)
C1A C2A C3A O1A 69.8(6)
C16A C2A C3A C4A -167.3(5)
C1A C2A C3A C4A -44.3(6)
C1B C2B C3B O1B 73.6(6)
C16B C2B C3B O1B -50.1(7)
C1B C2B C3B C4B -42.2(6)
C16B C2B C3B C4B -165.9(6)
O1A C3A C4A C5A 39.5(7)
C2A C3A C4A C5A 153.8(5)
O1A C3A C4A C15A -83.7(5)
C2A C3A C4A C15A 30.6(6)
O1B C3B C4B C5B 34.5(7)
C2B C3B C4B C5B 149.7(5)
O1B C3B C4B C15B -87.9(5)
C2B C3B C4B C15B 27.3(6)
C3A C4A C5A O3A 63.1(6)
C15A C4A C5A O3A -178.5(5)
C3A C4A C5A C6A -179.1(5)
C15A C4A C5A C6A -60.6(7)
C3B C4B C5B O3B 54.1(6)
C15B C4B C5B O3B 172.5(5)
C3B C4B C5B C6B 171.2(5)
C15B C4B C5B C6B -70.4(7)
O3A C5A C6A O5A 29.9(6)
C4A C5A C6A O5A -87.0(6)
O3A C5A C6A C7A -88.4(5)
C4A C5A C6A C7A 154.7(5)
O3A C5A C6A C17A 144.4(5)
C4A C5A C6A C17A 27.4(7)
O3B C5B C6B O5B 42.3(5)
C4B C5B C6B O5B -73.5(6)
O3B C5B C6B C17B 154.8(5)
C4B C5B C6B C17B 39.0(7)
O3B C5B C6B C7B -75.4(6)
C4B C5B C6B C7B 168.8(5)
O5A C6A C7A O6A -63.9(6)
C17A C6A C7A O6A -173.7(5)
C5A C6A C7A O6A 56.0(6)
O5A C6A C7A C8A 174.0(5)
C17A C6A C7A C8A 64.3(7)
C5A C6A C7A C8A -66.0(6)
O5B C6B C7B O6B -55.8(6)
C17B C6B C7B O6B -164.0(5)
C5B C6B C7B O6B 63.9(6)
O5B C6B C7B C8B -176.8(5)
C17B C6B C7B C8B 74.9(7)
C5B C6B C7B C8B -57.1(7)
O6A C7A C8A O8A 22.4(6)
C6A C7A C8A O8A 141.5(5)
O6A C7A C8A C9A 142.8(5)
C6A C7A C8A C9A -98.1(6)
O6B C7B C8B O8B 48.8(6)
C6B C7B C8B O8B 170.0(5)
O6B C7B C8B C9B 161.9(5)
C6B C7B C8B C9B -77.0(7)
O8A C8A C9A O10A 110.1(5)
C7A C8A C9A O10A -11.6(6)
O8A C8A C9A C10A -125.4(5)
C7A C8A C9A C10A 113.0(6)
O8B C8B C9B O10B 70.2(5)
C7B C8B C9B O10B -41.5(7)
O8B C8B C9B C10B -160.0(5)
C7B C8B C9B C10B 88.3(7)
O10A C9A C10A C18A 179.0(4)
C8A C9A C10A C18A 54.1(6)
O10A C9A C10A C19A -66.6(6)
C8A C9A C10A C19A 168.4(5)
O10A C9A C10A C11A 51.1(6)
C8A C9A C10A C11A -73.8(7)
O10B C9B C10B C18B 175.7(5)
C8B C9B C10B C18B 47.4(8)
O10B C9B C10B C19B -70.3(6)
C8B C9B C10B C19B 161.5(6)
O10B C9B C10B C11B 45.0(7)
C8B C9B C10B C11B -83.3(7)
C18A C10A C11A O12A 58.7(6)
C9A C10A C11A O12A -176.1(5)
C19A C10A C11A O12A -59.4(6)
C18A C10A C11A C12A -63.7(7)
C9A C10A C11A C12A 61.6(7)
C19A C10A C11A C12A 178.3(5)
C18B C10B C11B O12B 68.4(7)
C19B C10B C11B O12B -50.5(6)
C9B C10B C11B O12B -165.2(5)
C18B C10B C11B C12B -53.7(8)
C19B C10B C11B C12B -172.6(6)
C9B C10B C11B C12B 72.7(7)
O12A C11A C12A O14A -78.7(6)
C10A C11A C12A O14A 43.5(7)
O12A C11A C12A C17A 155.4(5)
C10A C11A C12A C17A -82.5(7)
O12A C11A C12A C13A 33.6(6)
C10A C11A C12A C13A 155.8(5)
O12B C11B C12B O14B -72.7(5)
C10B C11B C12B O14B 48.3(7)
O12B C11B C12B C17B 160.9(4)
C10B C11B C12B C17B -78.1(7)
O12B C11B C12B C13B 39.0(6)
C10B C11B C12B C13B 159.9(5)
O14A C12A C13A C14A -43.2(5)
C17A C12A C13A C14A 71.8(6)
C11A C12A C13A C14A -162.4(5)
O14A C12A C13A C20A -170.3(5)
C17A C12A C13A C20A -55.3(7)
C11A C12A C13A C20A 70.5(7)
O14B C12B C13B C14B -43.7(5)
C11B C12B C13B C14B -160.1(5)
C17B C12B C13B C14B 73.9(5)
O14B C12B C13B C20B -167.6(6)
C11B C12B C13B C20B 76.0(8)
C17B C12B C13B C20B -50.0(8)
C20A C13A C14A O15A -20.2(9)
C12A C13A C14A O15A -150.9(6)
C20A C13A C14A C15A 158.3(5)
C12A C13A C14A C15A 27.7(6)
C20B C13B C14B O15B -27.5(9)
C12B C13B C14B O15B -155.5(6)
C20B C13B C14B C15B 154.4(5)
C12B C13B C14B C15B 26.4(6)
O15A C14A C15A O14A 176.1(5)
C13A C14A C15A O14A -2.5(6)
O15A C14A C15A C1A -64.6(8)
C13A C14A C15A C1A 116.8(6)
O15A C14A C15A C4A 52.9(8)
C13A C14A C15A C4A -125.7(5)
C2A C1A C15A O14A -146.5(5)
C2A C1A C15A C14A 98.7(6)
C2A C1A C15A C4A -22.1(6)
C3A C4A C15A O14A 117.6(5)
C5A C4A C15A O14A -6.2(7)
C3A C4A C15A C14A -125.1(5)
C5A C4A C15A C14A 111.1(6)
C3A C4A C15A C1A -5.1(6)
C5A C4A C15A C1A -128.8(5)
C2B C1B C15B O14B -144.9(5)
C2B C1B C15B C14B 101.1(6)
C2B C1B C15B C4B -23.7(6)
O15B C14B C15B O14B -178.1(6)
C13B C14B C15B O14B 0.1(6)
O15B C14B C15B C1B -58.7(8)
C13B C14B C15B C1B 119.5(5)
O15B C14B C15B C4B 61.3(8)
C13B C14B C15B C4B -120.5(6)
C5B C4B C15B O14B -5.3(7)
C3B C4B C15B O14B 119.1(5)
C5B C4B C15B C1B -126.6(5)
C3B C4B C15B C1B -2.2(6)
C5B C4B C15B C14B 110.4(6)
C3B C4B C15B C14B -125.2(5)
O14A C12A C17A C6A -22.6(7)
C11A C12A C17A C6A 104.5(6)
C13A C12A C17A C6A -131.5(5)
O5A C6A C17A C12A 163.2(5)
C7A C6A C17A C12A -83.2(7)
C5A C6A C17A C12A 43.8(7)
O5B C6B C17B C12B 154.4(5)
C5B C6B C17B C12B 37.7(7)
C7B C6B C17B C12B -95.1(6)
O14B C12B C17B C6B -25.7(7)
C11B C12B C17B C6B 98.8(6)
C13B C12B C17B C6B -135.4(6)
O7A C25A C26A C28A 44.8(13)
O6A C25A C26A C28A -135.3(8)
O7A C25A C26A C27A -78.8(10)
O6A C25A C26A C27A 101.2(9)
O7B C25B C26B C27B -36.5(11)
O6B C25B C26B C27B 143.3(7)
O7B C25B C26B C28B 95.2(10)
O6B C25B C26B C28B -85.0(9)
O9A C29A C30A C31A 40.6(10)
O8A C29A C30A C31A -143.5(7)
O9A C29A C30A C32A -83.3(9)
O8A C29A C30A C32A 92.6(7)
O9B C29B C30B C32B -31.3(13)
O8B C29B C30B C32B 149.9(8)
O9B C29B C30B C31B -153.4(9)
O8B C29B C30B C31B 27.8(10)
O11A C33A C34A C38A 162.1(7)
O10A C33A C34A C38A -19.3(9)
O11A C33A C34A C35A -17.3(10)
O10A C33A C34A C35A 161.3(6)
O11B C33B C34B C38B 162.1(7)
O10B C33B C34B C38B -17.2(9)
O11B C33B C34B C35B -15.2(10)
O10B C33B C34B C35B 165.6(5)
C35A C34A C38A N1A 1.0(10)
C33A C34A C38A N1A -178.4(6)
C38B C34B C35B C36B -1.4(10)
C33B C34B C35B C36B 176.0(6)
C34A C38A N1A C37A -0.3(11)
C34B C35B C36B C37B 1.0(10)
C38A N1A C37A C36A -0.8(12)
C35B C36B C37B N1B 0.6(12)
C38A C34A C35A C36A -0.7(11)
C33A C34A C35A C36A 178.7(7)
C35B C34B C38B N1B 0.3(12)
C33B C34B C38B N1B -177.0(7)
N1A C37A C36A C35A 1.1(12)
C34A C35A C36A C37A -0.3(12)
C34B C38B N1B C37B 1.2(12)
C36B C37B N1B C38B -1.6(12)
O2A C21A O1A C3A 1.6(10)
C22A C21A O1A C3A -178.2(5)
C2A C3A O1A C21A 103.7(6)
C4A C3A O1A C21A -144.9(5)
O2B C21B O1B C3B 5.0(10)
C22B C21B O1B C3B -174.1(6)
C2B C3B O1B C21B 116.3(6)
C4B C3B O1B C21B -131.0(6)
O4A C23A O3A C5A 4.3(9)
C24A C23A O3A C5A -175.4(5)
C4A C5A O3A C23A -120.1(5)
C6A C5A O3A C23A 114.5(5)
O4B C23B O3B C5B 1.3(10)
C24B C23B O3B C5B -178.9(6)
C4B C5B O3B C23B -130.3(5)
C6B C5B O3B C23B 107.0(6)
O7A C25A O6A C7A 3.1(9)
C26A C25A O6A C7A -176.8(6)
C6A C7A O6A C25A 145.9(5)
C8A C7A O6A C25A -91.2(6)
O7B C25B O6B C7B -5.0(10)
C26B C25B O6B C7B 175.2(5)
C8B C7B O6B C25B -106.9(6)
C6B C7B O6B C25B 123.9(5)
O9A C29A O8A C8A 1.4(9)
C30A C29A O8A C8A -174.6(5)
C9A C8A O8A C29A 116.1(6)
C7A C8A O8A C29A -117.2(6)
O9B C29B O8B C8B 5.1(10)
C30B C29B O8B C8B -176.0(6)
C9B C8B O8B C29B 79.0(6)
C7B C8B O8B C29B -157.0(5)
O11A C33A O10A C9A -3.4(9)
C34A C33A O10A C9A 178.0(5)
C8A C9A O10A C33A -119.4(5)
C10A C9A O10A C33A 111.6(5)
O11B C33B O10B C9B -10.5(9)
C34B C33B O10B C9B 168.8(5)
C8B C9B O10B C33B -110.2(5)
C10B C9B O10B C33B 111.8(6)
O13A C39A O12A C11A -13.3(9)
C40A C39A O12A C11A 165.8(5)
C12A C11A O12A C39A -118.3(5)
C10A C11A O12A C39A 110.3(6)
O13B C39B O12B C11B 4.5(9)
C40B C39B O12B C11B -175.7(5)
C12B C11B O12B C39B -113.6(5)
C10B C11B O12B C39B 116.3(5)
C17A C12A O14A C15A -68.4(5)
C11A C12A O14A C15A 163.3(5)
C13A C12A O14A C15A 44.7(5)
C14A C15A O14A C12A -26.9(6)
C1A C15A O14A C12A -145.5(5)
C4A C15A O14A C12A 94.7(6)
C1B C15B O14B C12B -149.3(5)
C14B C15B O14B C12B -30.0(5)
C4B C15B O14B C12B 92.6(5)
C11B C12B O14B C15B 167.5(4)
C17B C12B O14B C15B -65.3(5)
C13B C12B O14B C15B 47.8(5)
